data_2237741
loop_
_publ_author_name
'Balakrishnan, B.'
'Praveen, C.'
'Seshadri, P. R.'
'Perumal, P. T.'

_publ_section_title
;
 5-(3-Methoxyphenyl)-3-phenyl-1,2-oxazole
;
_journal_coeditor_code ZJ2101
_journal_issue 4
_journal_name_full 'Acta Crystallographica Section E'
_journal_page_first o597
_journal_paper_doi 10.1107/S160053681300740X
_journal_volume 69
_journal_year 2013
_chemical_formula_iupac 'C16 H13 N O2'
_chemical_formula_moiety 'C16 H13 N O2'
_chemical_formula_sum 'C16 H13 N O2'
_chemical_formula_weight 251.27
_chemical_name_systematic
;
5-(3-Methoxyphenyl)-3-phenyl-1,2-oxazole
;
_space_group_IT_number 33
_symmetry_cell_setting orthorhombic
_symmetry_space_group_name_Hall 'P 2c -2n'
_symmetry_space_group_name_H-M 'P n a 21'
_atom_sites_solution_hydrogens geom
_atom_sites_solution_primary direct
_atom_sites_solution_secondary difmap
_audit_creation_method SHELXL-97
_cell_angle_alpha 90.00
_cell_angle_beta 90.00
_cell_angle_gamma 90.00
_cell_formula_units_Z 4
_cell_length_a 7.909(2)
_cell_length_b 27.239(8)
_cell_length_c 5.9652(17)
_cell_measurement_reflns_used 2593
_cell_measurement_temperature 295(2)
_cell_measurement_theta_max 28.35
_cell_measurement_theta_min 2.68
_cell_volume 1285.1(6)
_computing_cell_refinement 'SAINT (Bruker, 2008)'
_computing_data_collection 'APEX2 (Bruker, 2008)'
_computing_data_reduction 'SAINT (Bruker, 2008)'
_computing_molecular_graphics 'ORTEP-3 for Windows (Farrugia, 2012)'
_computing_publication_material 'SHELXL97 (Sheldrick, 2008), PLATON (Spek, 2009) and publCIF (Westrip, 2010)'
_computing_structure_refinement 'SHELXL97 (Sheldrick, 2008)'
_computing_structure_solution 'SHELXS97 (Sheldrick, 2008)'
_diffrn_ambient_temperature 295(2)
_diffrn_measured_fraction_theta_full 0.996
_diffrn_measured_fraction_theta_max 0.996
_diffrn_measurement_device_type 'Bruker Kappa APEXII CCD'
_diffrn_measurement_method '\w and \f scan'
_diffrn_radiation_monochromator graphite
_diffrn_radiation_source 'fine-focus sealed tube'
_diffrn_radiation_type MoK\a
_diffrn_radiation_wavelength 0.71073
_diffrn_reflns_av_R_equivalents 0.0311
_diffrn_reflns_av_sigmaI/netI 0.0389
_diffrn_reflns_limit_h_max 8
_diffrn_reflns_limit_h_min -10
_diffrn_reflns_limit_k_max 32
_diffrn_reflns_limit_k_min -36
_diffrn_reflns_limit_l_max 6
_diffrn_reflns_limit_l_min -7
_diffrn_reflns_number 6838
_diffrn_reflns_theta_full 28.35
_diffrn_reflns_theta_max 28.35
_diffrn_reflns_theta_min 2.68
_exptl_absorpt_coefficient_mu 0.086
_exptl_absorpt_correction_type none
_exptl_crystal_colour colourless
_exptl_crystal_density_diffrn 1.299
_exptl_crystal_density_method 'not measured'
_exptl_crystal_description block
_exptl_crystal_F_000 528
_exptl_crystal_size_max 0.35
_exptl_crystal_size_mid 0.30
_exptl_crystal_size_min 0.30
_refine_diff_density_max 0.127
_refine_diff_density_min -0.126
_refine_ls_extinction_coef 0.0071(19)
_refine_ls_extinction_expression Fc^*^=kFc[1+0.001xFc^2^\l^3^/sin(2\q)]^-1/4^
_refine_ls_extinction_method 'SHELXL97 (Sheldrick, 2008)'
_refine_ls_goodness_of_fit_ref 1.028
_refine_ls_hydrogen_treatment constr
_refine_ls_matrix_type full
_refine_ls_number_parameters 174
_refine_ls_number_reflns 2898
_refine_ls_number_restraints 2
_refine_ls_restrained_S_all 1.030
_refine_ls_R_factor_all 0.0530
_refine_ls_R_factor_gt 0.0383
_refine_ls_shift/su_max 0.000
_refine_ls_shift/su_mean 0.000
_refine_ls_structure_factor_coef Fsqd
_refine_ls_weighting_details 'calc w=1/[\s^2^(Fo^2^)+(0.0520P)^2^+0.0082P] where P=(Fo^2^+2Fc^2^)/3'
_refine_ls_weighting_scheme calc
_refine_ls_wR_factor_gt 0.0933
_refine_ls_wR_factor_ref 0.1025
_reflns_number_gt 2256
_reflns_number_total 2898
_reflns_threshold_expression I>2sigma(I)
_cod_data_source_file zj2101.cif
_cod_data_source_block I
_cod_database_code 2237741
_cod_database_fobs_code 2237741

loop_
_symmetry_equiv_pos_as_xyz
'x, y, z'
'-x, -y, z+1/2'
'x+1/2, -y+1/2, z'
'-x+1/2, y+1/2, z+1/2'

loop_
_atom_site_type_symbol
_atom_site_label
_atom_site_fract_x
_atom_site_fract_y
_atom_site_fract_z
_atom_site_U_iso_or_equiv
_atom_site_adp_type
_atom_site_calc_flag
_atom_site_refinement_flags
_atom_site_occupancy
_atom_site_symmetry_multiplicity
C C1 0.6539(2) 0.00884(6) 0.6796(4) 0.0597(5) Uani d . 1 1
H H1 0.5895 0.0187 0.8020 0.072 Uiso calc R 1 1
C C2 0.7022(3) -0.03964(7) 0.6594(4) 0.0713(6) Uani d . 1 1
H H2 0.6680 -0.0624 0.7665 0.086 Uiso calc R 1 1
C C3 0.8006(3) -0.05449(7) 0.4817(4) 0.0735(6) Uani d . 1 1
H H3 0.8334 -0.0872 0.4693 0.088 Uiso calc R 1 1
C C4 0.8501(3) -0.02114(8) 0.3231(5) 0.0739(6) Uani d . 1 1
H H4 0.9178 -0.0311 0.2041 0.089 Uiso calc R 1 1
C C5 0.7994(2) 0.02776(7) 0.3393(4) 0.0640(5) Uani d . 1 1
H H5 0.8317 0.0502 0.2299 0.077 Uiso calc R 1 1
C C6 0.70095(19) 0.04300(6) 0.5184(3) 0.0494(4) Uani d . 1 1
C C7 0.6472(2) 0.09484(6) 0.5388(3) 0.0485(4) Uani d . 1 1
C C8 0.5818(2) 0.11998(6) 0.7237(3) 0.0493(4) Uani d . 1 1
H H8 0.5592 0.1074 0.8655 0.059 Uiso calc R 1 1
C C9 0.5583(2) 0.16697(6) 0.6515(3) 0.0471(4) Uani d . 1 1
C C10 0.49808(19) 0.21163(6) 0.7641(3) 0.0476(4) Uani d . 1 1
C C11 0.4136(2) 0.20828(7) 0.9665(3) 0.0584(4) Uani d . 1 1
H H11 0.3926 0.1777 1.0304 0.070 Uiso calc R 1 1
C C12 0.3606(2) 0.25068(8) 1.0733(3) 0.0637(5) Uani d . 1 1
H H12 0.3037 0.2485 1.2093 0.076 Uiso calc R 1 1
C C13 0.3916(2) 0.29611(7) 0.9793(3) 0.0619(5) Uani d . 1 1
H H13 0.3544 0.3244 1.0514 0.074 Uiso calc R 1 1
C C14 0.4776(2) 0.29962(6) 0.7785(3) 0.0520(4) Uani d . 1 1
C C15 0.5295(2) 0.25759(6) 0.6679(3) 0.0503(4) Uani d . 1 1
H H15 0.5848 0.2599 0.5307 0.060 Uiso calc R 1 1
C C16 0.5937(3) 0.35244(7) 0.4984(4) 0.0720(6) Uani d . 1 1
H H16A 0.5336 0.3357 0.3813 0.108 Uiso calc R 1 1
H H16B 0.7054 0.3390 0.5115 0.108 Uiso calc R 1 1
H H16C 0.6011 0.3868 0.4631 0.108 Uiso calc R 1 1
N N 0.6620(2) 0.12403(5) 0.3651(3) 0.0628(4) Uani d U 1 1
O O1 0.60346(19) 0.17058(5) 0.4372(2) 0.0689(4) Uani d U 1 1
O O2 0.50660(17) 0.34640(5) 0.7034(2) 0.0704(4) Uani d . 1 1

loop_
_atom_site_aniso_label
_atom_site_aniso_U_11
_atom_site_aniso_U_22
_atom_site_aniso_U_33
_atom_site_aniso_U_12
_atom_site_aniso_U_13
_atom_site_aniso_U_23
C1 0.0586(10) 0.0583(10) 0.0624(12) 0.0025(8) 0.0068(10) 0.0017(9)
C2 0.0738(12) 0.0572(11) 0.0830(16) 0.0021(9) 0.0046(12) 0.0100(10)
C3 0.0691(12) 0.0575(11) 0.0939(18) 0.0050(9) -0.0027(13) -0.0120(11)
C4 0.0713(12) 0.0695(12) 0.0807(16) -0.0010(10) 0.0139(12) -0.0203(11)
C5 0.0665(11) 0.0624(11) 0.0629(12) -0.0055(9) 0.0102(10) -0.0061(10)
C6 0.0423(8) 0.0512(8) 0.0546(10) -0.0051(7) -0.0020(8) -0.0051(8)
C7 0.0439(8) 0.0510(8) 0.0507(9) -0.0073(7) 0.0006(8) -0.0013(8)
C8 0.0507(8) 0.0514(8) 0.0457(10) -0.0020(7) 0.0026(7) 0.0047(7)
C9 0.0464(8) 0.0517(9) 0.0432(10) -0.0046(7) -0.0041(8) 0.0013(7)
C10 0.0423(8) 0.0544(9) 0.0462(10) 0.0012(7) -0.0057(7) -0.0015(7)
C11 0.0543(10) 0.0713(11) 0.0494(10) 0.0017(8) -0.0034(9) 0.0027(9)
C12 0.0578(11) 0.0870(14) 0.0462(11) 0.0111(9) 0.0013(9) -0.0042(9)
C13 0.0558(10) 0.0756(12) 0.0544(12) 0.0154(8) -0.0081(9) -0.0164(9)
C14 0.0462(9) 0.0547(10) 0.0551(11) 0.0043(7) -0.0095(8) -0.0082(8)
C15 0.0448(9) 0.0556(10) 0.0504(10) 0.0016(7) -0.0024(8) -0.0039(8)
C16 0.0820(14) 0.0548(10) 0.0791(16) -0.0039(9) -0.0051(12) 0.0030(10)
N 0.0935(12) 0.0494(7) 0.0455(9) 0.0024(7) 0.0110(8) -0.0002(6)
O1 0.1073(10) 0.0510(6) 0.0485(8) 0.0060(7) 0.0055(7) 0.0026(5)
O2 0.0790(9) 0.0518(7) 0.0805(10) 0.0030(6) 0.0026(8) -0.0072(7)

loop_
_atom_type_symbol
_atom_type_description
_atom_type_scat_dispersion_real
_atom_type_scat_dispersion_imag
_atom_type_scat_source
C C 0.0033 0.0016 'International Tables Vol C Tables 4.2.6.8 and 6.1.1.4'
H H 0.0000 0.0000 'International Tables Vol C Tables 4.2.6.8 and 6.1.1.4'
N N 0.0061 0.0033 'International Tables Vol C Tables 4.2.6.8 and 6.1.1.4'
O O 0.0106 0.0060 'International Tables Vol C Tables 4.2.6.8 and 6.1.1.4'

loop_
_geom_angle_atom_site_label_1
_geom_angle_atom_site_label_2
_geom_angle_atom_site_label_3
_geom_angle
C2 C1 C6 120.42(19)
C2 C1 H1 119.8
C6 C1 H1 119.8
C3 C2 C1 120.3(2)
C3 C2 H2 119.8
C1 C2 H2 119.8
C4 C3 C2 119.96(19)
C4 C3 H3 120.0
C2 C3 H3 120.0
C3 C4 C5 120.2(2)
C3 C4 H4 119.9
C5 C4 H4 119.9
C6 C5 C4 120.08(19)
C6 C5 H5 120.0
C4 C5 H5 120.0
C5 C6 C1 118.94(16)
C5 C6 C7 120.71(16)
C1 C6 C7 120.35(17)
N C7 C8 111.07(14)
N C7 C6 119.20(16)
C8 C7 C6 129.71(16)
C9 C8 C7 105.12(15)
C9 C8 H8 127.4
C7 C8 H8 127.4
O1 C9 C8 109.67(16)
O1 C9 C10 117.72(15)
C8 C9 C10 132.60(16)
C11 C10 C15 120.20(16)
C11 C10 C9 120.10(15)
C15 C10 C9 119.70(16)
C10 C11 C12 119.55(18)
C10 C11 H11 120.2
C12 C11 H11 120.2
C13 C12 C11 120.50(19)
C13 C12 H12 119.7
C11 C12 H12 119.7
C12 C13 C14 120.10(17)
C12 C13 H13 119.9
C14 C13 H13 119.9
O2 C14 C13 115.50(16)
O2 C14 C15 124.32(17)
C13 C14 C15 120.18(17)
C14 C15 C10 119.45(17)
C14 C15 H15 120.3
C10 C15 H15 120.3
O2 C16 H16A 109.5
O2 C16 H16B 109.5
H16A C16 H16B 109.5
O2 C16 H16C 109.5
H16A C16 H16C 109.5
H16B C16 H16C 109.5
C7 N O1 105.89(14)
C9 O1 N 108.24(14)
C14 O2 C16 118.23(14)

loop_
_geom_bond_atom_site_label_1
_geom_bond_atom_site_label_2
_geom_bond_distance
C1 C2 1.380(3)
C1 C6 1.389(3)
C1 H1 0.9300
C2 C3 1.376(3)
C2 H2 0.9300
C3 C4 1.369(3)
C3 H3 0.9300
C4 C5 1.394(3)
C4 H4 0.9300
C5 C6 1.385(3)
C5 H5 0.9300
C6 C7 1.480(2)
C7 N 1.311(2)
C7 C8 1.398(2)
C8 C9 1.363(2)
C8 H8 0.9300
C9 O1 1.331(2)
C9 C10 1.469(2)
C10 C11 1.383(2)
C10 C15 1.400(2)
C11 C12 1.384(3)
C11 H11 0.9300
C12 C13 1.380(3)
C12 H12 0.9300
C13 C14 1.381(3)
C13 H13 0.9300
C14 O2 1.370(2)
C14 C15 1.384(2)
C15 H15 0.9300
C16 O2 1.413(3)
C16 H16A 0.9600
C16 H16B 0.9600
C16 H16C 0.9600
N O1 1.4165(19)

loop_
_geom_hbond_atom_site_label_D
_geom_hbond_atom_site_label_H
_geom_hbond_atom_site_label_A
_geom_hbond_site_symmetry_A
_geom_hbond_distance_DH
_geom_hbond_distance_HA
_geom_hbond_distance_DA
_geom_hbond_angle_DHA
_geom_hbond_publ_flag
C1 H1 Cg 2_674 0.93 2.963 3.732(2) 141 yes
C4 H4 Cg 2_575 0.93 3.058 3.768(3) 134 yes

loop_
_geom_torsion_atom_site_label_1
_geom_torsion_atom_site_label_2
_geom_torsion_atom_site_label_3
_geom_torsion_atom_site_label_4
_geom_torsion
C6 C1 C2 C3 1.4(3)
C1 C2 C3 C4 -0.4(3)
C2 C3 C4 C5 -0.8(3)
C3 C4 C5 C6 1.1(3)
C4 C5 C6 C1 -0.1(3)
C4 C5 C6 C7 179.55(18)
C2 C1 C6 C5 -1.1(3)
C2 C1 C6 C7 179.22(17)
C5 C6 C7 N 14.4(2)
C1 C6 C7 N -165.93(17)
C5 C6 C7 C8 -164.38(18)
C1 C6 C7 C8 15.3(3)
N C7 C8 C9 -0.4(2)
C6 C7 C8 C9 178.48(16)
C7 C8 C9 O1 0.81(18)
C7 C8 C9 C10 -178.09(17)
O1 C9 C10 C11 165.00(15)
C8 C9 C10 C11 -16.2(3)
O1 C9 C10 C15 -16.3(2)
C8 C9 C10 C15 162.56(17)
C15 C10 C11 C12 -0.1(2)
C9 C10 C11 C12 178.65(16)
C10 C11 C12 C13 0.0(3)
C11 C12 C13 C14 -0.7(3)
C12 C13 C14 O2 -177.92(15)
C12 C13 C14 C15 1.6(2)
O2 C14 C15 C10 177.77(14)
C13 C14 C15 C10 -1.7(2)
C11 C10 C15 C14 0.9(2)
C9 C10 C15 C14 -177.80(14)
C8 C7 N O1 -0.2(2)
C6 C7 N O1 -179.16(14)
C8 C9 O1 N -0.93(19)
C10 C9 O1 N 178.15(13)
C7 N O1 C9 0.7(2)
C13 C14 O2 C16 -179.83(16)
C15 C14 O2 C16 0.7(2)

loop_
_cod_related_entry_id
_cod_related_entry_database
_cod_related_entry_code
1 ChemSpider 30658409
